data_1574871
loop_
_publ_author_name
'Hu, Guanwen'
'Zhang, Peiqi'
'Wang, Xinmou'
'Wan, Chunteng'
'Fu, Yiyi'
'Leung, Wa Hung'
'Lin, Zhenyang'
'Quan, Yangjian'

_publ_section_title
;
 Nickel-catalyzed diastereoselective hydroboration of acrylates with a
 vinylborane reagent.
;
_journal_issue 29
_journal_name_full 'Chemical science'
_journal_page_first 13449
_journal_page_last 13458
_journal_paper_doi 10.1039/d5sc02695d
_journal_volume 16
_journal_year 2025
_chemical_formula_moiety 'C43 H37 B F6 N2 Ni P2, 0.375(C6 H14), 0.125(C6 H12)'
_chemical_formula_sum 'C46 H43.75 B F6 N2 Ni P2'
_chemical_formula_weight 870.04
_space_group_crystal_system monoclinic
_space_group_IT_number 14
_space_group_name_Hall '-P 2ybc'
_space_group_name_H-M_alt 'P 1 21/c 1'
_atom_sites_solution_hydrogens mixed
_atom_sites_solution_primary iterative
_audit_creation_date 2024-06-03
_audit_creation_method
;
Olex2 1.5-alpha
(compiled 2024.02.16 svn.r378c4104 for OlexSys, GUI svn.r6928)
;
_audit_update_record
;
2024-09-03 deposited with the CCDC.	2025-06-13 downloaded from the CCDC.
;
_cell_angle_alpha 90
_cell_angle_beta 92.2828(8)
_cell_angle_gamma 90
_cell_formula_units_Z 4
_cell_length_a 12.01864(11)
_cell_length_b 11.91416(9)
_cell_length_c 28.8690(2)
_cell_measurement_reflns_used 7886
_cell_measurement_temperature 99.98(10)
_cell_measurement_theta_max 73.1340
_cell_measurement_theta_min 4.0180
_cell_volume 4130.53(6)
_computing_cell_refinement 'CrysAlisPro 1.171.43.90 (Rigaku OD, 2023)'
_computing_data_collection 'CrysAlisPro 1.171.43.90 (Rigaku OD, 2023)'
_computing_data_reduction 'CrysAlisPro 1.171.43.90 (Rigaku OD, 2023)'
_computing_molecular_graphics 'Olex2 1.5-alpha (Dolomanov et al., 2009)'
_computing_publication_material 'Olex2 1.5-alpha (Dolomanov et al., 2009)'
_computing_structure_refinement 'SHELXL 2019/3 (Sheldrick, 2015)'
_computing_structure_solution 'olex2.solve 1.5-alpha (Bourhis et al., 2015)'
_diffrn_ambient_environment N~2~
_diffrn_ambient_temperature 99.98(10)
_diffrn_detector 'CCD plate'
_diffrn_detector_area_resol_mean 10.3577
_diffrn_detector_type Atlas
_diffrn_measured_fraction_theta_full 0.992
_diffrn_measured_fraction_theta_max 0.967
_diffrn_measurement_details
;
List of Runs (angles in degrees, time in seconds):

  # Type    Start    End  Width  t~exp~   \w     \q     \k     \f   Frames
#--------------------------------------------------------------------------
  1  \w     -1.50  42.00   0.75   16.00    --   36.13  77.00  30.00   58
  2  \w    -37.00  72.50   0.75   16.00    --   36.13 -37.00   0.00  146
  3  \w      0.00 119.25   0.75   16.00    --   36.13  57.00-150.00  159
  4  \w     25.00 146.50   0.75   48.00    --  109.64 -61.00  90.00  162
  5  \w    103.00 172.00   0.75   48.00    --  109.64  77.00  90.00   92
  6  \w    132.00 172.50   0.75   48.00    --  109.64 111.00 120.00   54
  7  \w    103.00 170.50   0.75   48.00    --  109.64  77.00-150.00   90
  8  \w     74.00 176.00   0.75   48.00    --  109.64  30.00-180.00  136
;
_diffrn_measurement_device 'kappa diffractometer'
_diffrn_measurement_device_type 'SuperNova, Dual, Cu at home/near, Atlas'
_diffrn_measurement_method '\w scans'
_diffrn_orient_matrix_type 'CrysAlisPro convention (1999,Acta A55,543-557)'
_diffrn_orient_matrix_UB_11 0.0650395000
_diffrn_orient_matrix_UB_12 0.1114478000
_diffrn_orient_matrix_UB_13 0.0020523000
_diffrn_orient_matrix_UB_21 0.0653592000
_diffrn_orient_matrix_UB_22 -0.0365910000
_diffrn_orient_matrix_UB_23 -0.0423144000
_diffrn_orient_matrix_UB_31 -0.0891542000
_diffrn_orient_matrix_UB_32 0.0543318000
_diffrn_orient_matrix_UB_33 -0.0325563000
_diffrn_radiation_monochromator mirror
_diffrn_radiation_probe x-ray
_diffrn_radiation_type CuK\a
_diffrn_radiation_wavelength 1.54184
_diffrn_reflns_av_R_equivalents 0.0136
_diffrn_reflns_av_unetI/netI 0.0237
_diffrn_reflns_Laue_measured_fraction_full 0.992
_diffrn_reflns_Laue_measured_fraction_max 0.967
_diffrn_reflns_limit_h_max 14
_diffrn_reflns_limit_h_min -14
_diffrn_reflns_limit_k_max 14
_diffrn_reflns_limit_k_min -9
_diffrn_reflns_limit_l_max 34
_diffrn_reflns_limit_l_min -35
_diffrn_reflns_number 12865
_diffrn_reflns_point_group_measured_fraction_full 0.992
_diffrn_reflns_point_group_measured_fraction_max 0.967
_diffrn_reflns_theta_full 67.684
_diffrn_reflns_theta_max 72.991
_diffrn_reflns_theta_min 3.681
_diffrn_source 'micro-focus sealed X-ray tube'
_diffrn_source_current 0.80
_diffrn_source_power 0.040
_diffrn_source_target Cu
_diffrn_source_type 'SuperNova (Cu) X-ray Source'
_diffrn_source_voltage 50
_exptl_absorpt_coefficient_mu 1.943
_exptl_absorpt_correction_T_max 1.00000
_exptl_absorpt_correction_T_min 0.86697
_exptl_absorpt_correction_type multi-scan
_exptl_absorpt_process_details
;
CrysAlisPro 1.171.43.90 (Rigaku Oxford Diffraction, 2023)
Empirical absorption correction using spherical harmonics,
implemented in SCALE3 ABSPACK scaling algorithm.
;
_exptl_crystal_colour colourless
_exptl_crystal_colour_primary colourless
_exptl_crystal_density_diffrn 1.399
_exptl_crystal_description block
_exptl_crystal_F_000 1803
_exptl_crystal_size_max 0.15
_exptl_crystal_size_mid 0.1
_exptl_crystal_size_min 0.1
_refine_diff_density_max 0.767
_refine_diff_density_min -0.531
_refine_diff_density_rms 0.053
_refine_ls_extinction_method none
_refine_ls_goodness_of_fit_ref 1.026
_refine_ls_hydrogen_treatment mixed
_refine_ls_matrix_type full
_refine_ls_number_parameters 600
_refine_ls_number_reflns 7963
_refine_ls_number_restraints 70
_refine_ls_restrained_S_all 1.032
_refine_ls_R_factor_all 0.0411
_refine_ls_R_factor_gt 0.0349
_refine_ls_shift/su_max 0.001
_refine_ls_shift/su_mean 0.000
_refine_ls_structure_factor_coef Fsqd
_refine_ls_weighting_details 'w=1/[\s^2^(Fo^2^)+(0.0497P)^2^+2.8215P] where P=(Fo^2^+2Fc^2^)/3'
_refine_ls_weighting_scheme calc
_refine_ls_wR_factor_gt 0.0903
_refine_ls_wR_factor_ref 0.0947
_reflns_Friedel_coverage 0.000
_reflns_number_gt 6998
_reflns_number_total 7963
_reflns_threshold_expression 'I > 2\s(I)'
_cod_data_source_file d5sc02695d2.cif
_cod_data_source_block ghuaf4_cu100k_auto
_cod_depositor_comments 'Adding full bibliography for 1574870--1574872.cif.'
_cod_database_code 1574871
_shelx_shelxl_version_number 2019/3
_shelx_space_group_comment
;
The symmetry employed for this shelxl refinement is uniquely defined
by the following loop, which should always be used as a source of
symmetry information in preference to the above space-group names.
They are only intended as comments.
;
_shelx_estimated_absorpt_t_max 0.829
_shelx_estimated_absorpt_t_min 0.759
_olex2_refinement_description
;
1. Fixed Uiso
 At 1.2 times of:
  All C(H) groups, {H1SA,H1SB,H1SC} of C1S, All C(H,H) groups
 At 1.5 times of:
  {H6A,H6B,H6C} of C6, {H7A,H7B,H7C} of C7
2. Restrained distances
 C11S-C12S = C13S-C12S
 1.52 with sigma of 0.01
 C11S_$1-C13S
 1.52 with sigma of 0.01
 C11S-C13S
 2.45 with sigma of 0.02
 F4A-C44 \\sim F4-C44
 with sigma of 0.02
 F3-C34 \\sim F3A-C34
 with sigma of 0.02
 F2A-C24 \\sim F2-C24
 with sigma of 0.02
3. Uiso/Uaniso restraints and constraints
Uanis(C12S) \\sim Ueq, Uanis(C13S) \\sim Ueq, Uanis(C11S) \\sim Ueq: with sigma
of 0.003 and sigma for terminal atoms of 0.008
Uanis(F4A) \\sim Ueq, Uanis(F4) \\sim Ueq: with sigma of 0.003 and sigma for
terminal atoms of 0.008
Uanis(F2A) \\sim Ueq, Uanis(F2) \\sim Ueq: with sigma of 0.003 and sigma for
terminal atoms of 0.008
Uanis(F3A) \\sim Ueq, Uanis(F3) \\sim Ueq: with sigma of 0.003 and sigma for
terminal atoms of 0.008
4. Rigid body (RIGU) restrains
 C11S, C12S, C13S
 with sigma for 1-2 distances of 0.001 and sigma for 1-3 distances of 0.001
5. Others
 Fixed Sof: F2(0.5) F2A(0.5) F3(0.5) F3A(0.5) F4(0.5) F4A(0.5) C1S(0.75)
 H1SA(0.75) H1SB(0.75) H1SC(0.75) C2S(0.75) H2SA(0.75) H2SB(0.75) C3S(0.75)
 H3SA(0.75) H3SB(0.75) C11S(0.25) H11A(0.25) H11B(0.25) C12S(0.25) H12A(0.25)
 H12B(0.25) C13S(0.25) H13A(0.25) H13B(0.25)
6.a Secondary CH2 refined with riding coordinates:
 C2S(H2SA,H2SB), C3S(H3SA,H3SB), C11S(H11A,H11B), C12S(H12A,H12B), C13S(H13A,
 H13B)
6.b Aromatic/amide H refined with riding coordinates:
 C4(H4), C5(H5), C12(H12), C13(H13), C15(H15), C16(H16), C22(H22), C23(H23),
 C25(H25), C26(H26), C32(H32), C33(H33), C35(H35), C36(H36), C42(H42), C43(H43),
  C45(H45), C46(H46), C52(H52), C53(H53), C55(H55), C56(H56), C62(H62),
 C63(H63), C65(H65), C66(H66)
6.c Idealised Me refined as rotating group:
 C6(H6A,H6B,H6C), C7(H7A,H7B,H7C), C1S(H1SA,H1SB,H1SC)
;
_olex2_submission_special_instructions 'No special instructions were received'
_oxdiff_exptl_absorpt_empirical_details
;
Empirical correction (ABSPACK) includes:
- Absorption correction using spherical harmonics
- Frame scaling
;
_oxdiff_exptl_absorpt_empirical_full_max 1.229
_oxdiff_exptl_absorpt_empirical_full_min 0.887

loop_
_space_group_symop_operation_xyz
'x, y, z'
'-x, y+1/2, -z+1/2'
'-x, -y, -z'
'x, -y-1/2, z-1/2'

loop_
_atom_site_label
_atom_site_type_symbol
_atom_site_fract_x
_atom_site_fract_y
_atom_site_fract_z
_atom_site_U_iso_or_equiv
_atom_site_adp_type
_atom_site_occupancy
_atom_site_site_symmetry_order
_atom_site_calc_flag
_atom_site_refinement_flags_posn
_atom_site_refinement_flags_adp
_atom_site_refinement_flags_occupancy
_atom_site_disorder_assembly
_atom_site_disorder_group
Ni1 Ni 0.39407(2) 0.19016(2) 0.10752(2) 0.01487(8) Uani 1 1 d . . . . .
H1A H 0.426(2) 0.139(2) 0.0567(8) 0.033(6) Uiso 1 1 d . . . . .
P1 P 0.23752(3) 0.11565(3) 0.12721(2) 0.01492(10) Uani 1 1 d . . . . .
P2 P 0.53414(4) 0.15807(4) 0.15336(2) 0.01555(10) Uani 1 1 d . . . . .
F1 F -0.11201(12) 0.17362(13) -0.02314(5) 0.0464(4) Uani 1 1 d . . . . .
F2 F 0.0008(18) 0.3509(15) 0.2762(7) 0.037(3) Uani 0.5 1 d D U P A 1
F2A F 0.0120(18) 0.3686(14) 0.2747(7) 0.031(2) Uani 0.5 1 d D U P A 2
F3 F 0.220(2) -0.3750(9) 0.1686(6) 0.041(3) Uani 0.5 1 d D U P B 1
F3A F 0.2182(19) -0.3698(8) 0.1779(6) 0.036(2) Uani 0.5 1 d D U P B 2
F4 F 0.3992(12) 0.1019(13) 0.3489(4) 0.034(2) Uani 0.5 1 d D U P C 1
F4A F 0.4200(12) 0.0837(13) 0.3503(3) 0.0308(18) Uani 0.5 1 d D U P C 2
F5 F 0.81745(13) -0.23640(13) 0.10969(5) 0.0518(4) Uani 1 1 d . . . . .
F6 F 0.88774(12) 0.51004(12) 0.16659(5) 0.0461(3) Uani 1 1 d . . . . .
N1 N 0.59223(13) 0.20718(13) -0.01005(5) 0.0196(3) Uani 1 1 d . . . . .
N2 N 0.49061(13) 0.34879(13) -0.03009(5) 0.0201(3) Uani 1 1 d . . . . .
C1 C 0.33950(16) 0.30795(15) 0.06266(6) 0.0205(4) Uani 1 1 d . . . . .
H1 H 0.2551(19) 0.3208(18) 0.0606(8) 0.021(5) Uiso 1 1 d . . . . .
C2 C 0.40101(17) 0.36594(15) 0.09651(7) 0.0232(4) Uani 1 1 d . . . . .
H2A H 0.3568(18) 0.4150(18) 0.1167(7) 0.020(5) Uiso 1 1 d . . . . .
H2B H 0.483(2) 0.378(2) 0.0932(9) 0.036(7) Uiso 1 1 d . . . . .
C3 C 0.49613(15) 0.25963(14) -0.00084(6) 0.0170(3) Uani 1 1 d . . . . .
C4 C 0.64595(17) 0.26255(18) -0.04517(7) 0.0273(4) Uani 1 1 d . . . . .
H4 H 0.714616 0.241829 -0.057955 0.033 Uiso 1 1 calc R U . . .
C5 C 0.58219(17) 0.35090(17) -0.05753(7) 0.0277(4) Uani 1 1 d . . . . .
H5 H 0.597177 0.404704 -0.080755 0.033 Uiso 1 1 calc R U . . .
C6 C 0.63109(16) 0.10136(16) 0.01069(7) 0.0244(4) Uani 1 1 d . . . . .
H6A H 0.605507 0.038581 -0.008910 0.037 Uiso 1 1 calc R U . . .
H6B H 0.601139 0.093354 0.041601 0.037 Uiso 1 1 calc R U . . .
H6C H 0.712644 0.101314 0.013273 0.037 Uiso 1 1 calc R U . . .
C7 C 0.39560(17) 0.42472(16) -0.03533(7) 0.0249(4) Uani 1 1 d . . . . .
H7A H 0.332468 0.384794 -0.050206 0.037 Uiso 1 1 calc R U . . .
H7B H 0.415599 0.488852 -0.054562 0.037 Uiso 1 1 calc R U . . .
H7C H 0.374947 0.451490 -0.004746 0.037 Uiso 1 1 calc R U . . .
C11 C 0.12200(14) 0.12939(14) 0.08358(6) 0.0174(3) Uani 1 1 d . . . . .
C12 C 0.01653(16) 0.17101(17) 0.09242(7) 0.0267(4) Uani 1 1 d . . . . .
H12 H -0.001169 0.189926 0.123237 0.032 Uiso 1 1 calc R U . . .
C13 C -0.06321(18) 0.18515(19) 0.05651(8) 0.0332(5) Uani 1 1 d . . . . .
H13 H -0.135527 0.212359 0.062503 0.040 Uiso 1 1 calc R U . . .
C14 C -0.03456(18) 0.15875(18) 0.01224(7) 0.0305(4) Uani 1 1 d . . . . .
C15 C 0.06764(17) 0.11630(19) 0.00186(7) 0.0290(4) Uani 1 1 d . . . . .
H15 H 0.084582 0.097902 -0.029088 0.035 Uiso 1 1 calc R U . . .
C16 C 0.14514(15) 0.10125(17) 0.03807(6) 0.0235(4) Uani 1 1 d . . . . .
H16 H 0.216042 0.070911 0.031758 0.028 Uiso 1 1 calc R U . . .
C21 C 0.17066(15) 0.18320(15) 0.17625(6) 0.0182(3) Uani 1 1 d . . . . .
C22 C 0.11144(16) 0.12694(16) 0.20966(6) 0.0237(4) Uani 1 1 d . . . . .
H22 H 0.108277 0.047273 0.209282 0.028 Uiso 1 1 calc R U . . .
C23 C 0.05661(18) 0.18633(18) 0.24374(7) 0.0303(4) Uani 1 1 d . . . . .
H23 H 0.016751 0.148112 0.266731 0.036 Uiso 1 1 calc R U . . .
C24 C 0.06196(17) 0.30131(18) 0.24307(7) 0.0281(4) Uani 1 1 d D . . . .
C25 C 0.12034(17) 0.36054(17) 0.21103(7) 0.0293(4) Uani 1 1 d . . . . .
H25 H 0.123088 0.440209 0.211747 0.035 Uiso 1 1 calc R U . . .
C26 C 0.17499(16) 0.30026(16) 0.17771(7) 0.0241(4) Uani 1 1 d . . . . .
H26 H 0.216223 0.339417 0.155427 0.029 Uiso 1 1 calc R U . . .
C31 C 0.22596(15) -0.03472(15) 0.14156(6) 0.0176(3) Uani 1 1 d . . . . .
C32 C 0.13319(15) -0.10026(16) 0.12930(6) 0.0216(4) Uani 1 1 d . . . . .
H32 H 0.071095 -0.066485 0.113395 0.026 Uiso 1 1 calc R U . . .
C33 C 0.12981(17) -0.21427(17) 0.13992(7) 0.0269(4) Uani 1 1 d . . . . .
H33 H 0.066144 -0.258334 0.131731 0.032 Uiso 1 1 calc R U . . .
C34 C 0.22145(18) -0.26132(16) 0.16265(7) 0.0276(4) Uani 1 1 d D . . . .
C35 C 0.31535(17) -0.20037(16) 0.17514(6) 0.0247(4) Uani 1 1 d . . . . .
H35 H 0.377561 -0.235139 0.190579 0.030 Uiso 1 1 calc R U . . .
C36 C 0.31649(16) -0.08661(15) 0.16453(6) 0.0207(4) Uani 1 1 d . . . . .
H36 H 0.380325 -0.043183 0.173109 0.025 Uiso 1 1 calc R U . . .
C41 C 0.50282(15) 0.13380(15) 0.21468(6) 0.0193(3) Uani 1 1 d . . . . .
C42 C 0.54818(17) 0.04759(16) 0.24214(6) 0.0260(4) Uani 1 1 d . . . . .
H42 H 0.601601 -0.001645 0.229757 0.031 Uiso 1 1 calc R U . . .
C43 C 0.5157(2) 0.03302(17) 0.28768(7) 0.0316(5) Uani 1 1 d . . . . .
H43 H 0.545593 -0.026505 0.306216 0.038 Uiso 1 1 calc R U . . .
C44 C 0.44015(18) 0.10614(18) 0.30510(6) 0.0297(4) Uani 1 1 d D . . . .
C45 C 0.39357(17) 0.19271(18) 0.27946(7) 0.0276(4) Uani 1 1 d . . . . .
H45 H 0.341349 0.242291 0.292461 0.033 Uiso 1 1 calc R U . . .
C46 C 0.42520(16) 0.20547(16) 0.23397(6) 0.0226(4) Uani 1 1 d . . . . .
H46 H 0.393320 0.264245 0.215591 0.027 Uiso 1 1 calc R U . . .
C51 C 0.62483(15) 0.03752(15) 0.14128(6) 0.0196(3) Uani 1 1 d . . . . .
C52 C 0.73713(17) 0.03218(18) 0.15566(8) 0.0300(4) Uani 1 1 d . . . . .
H52 H 0.769331 0.092655 0.172948 0.036 Uiso 1 1 calc R U . . .
C53 C 0.80270(18) -0.0599(2) 0.14518(8) 0.0345(5) Uani 1 1 d . . . . .
H53 H 0.879067 -0.062935 0.154939 0.041 Uiso 1 1 calc R U . . .
C54 C 0.75367(19) -0.14646(18) 0.12025(7) 0.0328(5) Uani 1 1 d . . . . .
C55 C 0.64375(19) -0.14553(17) 0.10550(7) 0.0302(4) Uani 1 1 d . . . . .
H55 H 0.612241 -0.207003 0.088626 0.036 Uiso 1 1 calc R U . . .
C56 C 0.57950(16) -0.05227(16) 0.11587(6) 0.0224(4) Uani 1 1 d . . . . .
H56 H 0.503543 -0.049719 0.105479 0.027 Uiso 1 1 calc R U . . .
C61 C 0.64236(15) 0.26751(15) 0.15950(6) 0.0193(3) Uani 1 1 d . . . . .
C62 C 0.68324(17) 0.30887(18) 0.20187(7) 0.0286(4) Uani 1 1 d . . . . .
H62 H 0.653895 0.280721 0.229649 0.034 Uiso 1 1 calc R U . . .
C63 C 0.76608(19) 0.3905(2) 0.20462(8) 0.0363(5) Uani 1 1 d . . . . .
H63 H 0.793295 0.418209 0.233771 0.044 Uiso 1 1 calc R U . . .
C64 C 0.80732(17) 0.42979(18) 0.16414(8) 0.0309(4) Uani 1 1 d . . . . .
C65 C 0.77018(16) 0.39183(16) 0.12110(7) 0.0264(4) Uani 1 1 d . . . . .
H65 H 0.800698 0.420139 0.093583 0.032 Uiso 1 1 calc R U . . .
C66 C 0.68691(15) 0.31105(15) 0.11920(6) 0.0217(4) Uani 1 1 d . . . . .
H66 H 0.659513 0.284692 0.089856 0.026 Uiso 1 1 calc R U . . .
B1 B 0.39425(17) 0.21968(18) 0.02935(7) 0.0199(4) Uani 1 1 d . . . . .
H1B H 0.333(2) 0.183(2) 0.0029(8) 0.031(6) Uiso 1 1 d . . . . .
C1S C 0.0743(3) 0.4941(3) 0.08694(17) 0.0614(11) Uani 0.75 1 d . . P D 1
H1SA H 0.146830 0.496298 0.072646 0.074 Uiso 0.75 1 calc R U P D 1
H1SB H 0.046644 0.416688 0.087005 0.074 Uiso 0.75 1 calc R U P D 1
H1SC H 0.082104 0.521640 0.118887 0.074 Uiso 0.75 1 calc R U P D 1
C2S C -0.0069(5) 0.5673(4) 0.05970(17) 0.0708(12) Uani 0.75 1 d . . P D 1
H2SA H -0.070591 0.584773 0.079189 0.085 Uiso 0.75 1 calc R U P D 1
H2SB H 0.030104 0.638936 0.052311 0.085 Uiso 0.75 1 calc R U P D 1
C3S C -0.0497(5) 0.5143(5) 0.0158(2) 0.0853(17) Uani 0.75 1 d . . P D 1
H3SA H -0.101744 0.566260 -0.000793 0.102 Uiso 0.75 1 calc R U P D 1
H3SB H -0.090794 0.444788 0.022872 0.102 Uiso 0.75 1 calc R U P D 1
C11S C 0.0482(8) 0.5700(11) 0.0391(4) 0.055(2) Uani 0.25 1 d D U P E 2
H11A H 0.073646 0.645402 0.049282 0.066 Uiso 0.25 1 calc R U P E 2
H11B H 0.056182 0.518417 0.065874 0.066 Uiso 0.25 1 calc R U P E 2
C12S C -0.0760(9) 0.5757(11) 0.0221(5) 0.065(3) Uani 0.25 1 d D U P E 2
H12A H -0.122386 0.590548 0.049034 0.078 Uiso 0.25 1 calc R U P E 2
H12B H -0.085988 0.639486 0.000333 0.078 Uiso 0.25 1 calc R U P E 2
C13S C -0.1169(10) 0.4696(11) -0.0017(4) 0.070(3) Uani 0.25 1 d D U P E 2
H13A H -0.121053 0.409466 0.021798 0.084 Uiso 0.25 1 calc R U P E 2
H13B H -0.193340 0.482823 -0.014603 0.084 Uiso 0.25 1 calc R U P E 2

loop_
_atom_site_aniso_label
_atom_site_aniso_U_11
_atom_site_aniso_U_22
_atom_site_aniso_U_33
_atom_site_aniso_U_23
_atom_site_aniso_U_13
_atom_site_aniso_U_12
Ni1 0.01478(15) 0.01656(15) 0.01331(15) 0.00222(11) 0.00091(11) 0.00056(11)
P1 0.0141(2) 0.0165(2) 0.01424(19) 0.00198(15) 0.00174(15) 0.00113(15)
P2 0.0156(2) 0.0174(2) 0.0135(2) 0.00008(15) -0.00016(15) 0.00051(16)
F1 0.0358(7) 0.0661(10) 0.0356(7) 0.0031(7) -0.0206(6) 0.0059(7)
F2 0.036(4) 0.041(6) 0.034(3) -0.012(4) 0.012(2) 0.004(4)
F2A 0.038(4) 0.029(3) 0.029(2) -0.008(2) 0.017(2) 0.007(3)
F3 0.060(3) 0.020(2) 0.043(6) 0.009(2) -0.001(4) 0.000(2)
F3A 0.050(3) 0.018(2) 0.039(5) 0.012(2) -0.007(4) -0.005(2)
F4 0.046(5) 0.038(4) 0.018(2) 0.0031(18) 0.007(2) -0.007(3)
F4A 0.041(4) 0.039(4) 0.0126(18) 0.0053(17) 0.0050(18) -0.005(3)
F5 0.0595(10) 0.0441(8) 0.0525(9) -0.0034(7) 0.0095(7) 0.0335(7)
F6 0.0374(7) 0.0431(8) 0.0577(9) -0.0122(7) 0.0023(6) -0.0222(6)
N1 0.0213(8) 0.0205(7) 0.0172(7) 0.0032(6) 0.0029(6) 0.0014(6)
N2 0.0234(8) 0.0191(7) 0.0179(7) 0.0031(6) 0.0020(6) -0.0001(6)
C1 0.0213(9) 0.0206(8) 0.0199(8) 0.0061(7) 0.0027(7) 0.0029(7)
C2 0.0278(10) 0.0177(8) 0.0244(9) 0.0048(7) 0.0030(8) 0.0000(7)
C3 0.0217(8) 0.0160(8) 0.0132(7) -0.0008(6) -0.0007(6) -0.0010(6)
C4 0.0238(9) 0.0343(10) 0.0245(9) 0.0067(8) 0.0086(8) 0.0017(8)
C5 0.0283(10) 0.0303(10) 0.0249(9) 0.0084(8) 0.0081(8) -0.0022(8)
C6 0.0252(9) 0.0225(9) 0.0257(9) 0.0051(7) 0.0042(7) 0.0061(7)
C7 0.0301(10) 0.0220(9) 0.0225(9) 0.0041(7) 0.0012(7) 0.0050(8)
C11 0.0156(8) 0.0178(8) 0.0188(8) 0.0020(6) 0.0007(6) -0.0004(6)
C12 0.0207(9) 0.0334(10) 0.0258(9) -0.0062(8) -0.0011(8) 0.0061(8)
C13 0.0221(10) 0.0389(12) 0.0376(11) -0.0077(9) -0.0087(8) 0.0117(9)
C14 0.0266(10) 0.0355(11) 0.0283(10) 0.0038(8) -0.0128(8) -0.0010(8)
C15 0.0250(10) 0.0435(12) 0.0182(9) 0.0001(8) -0.0012(7) -0.0079(9)
C16 0.0178(9) 0.0321(10) 0.0207(9) -0.0009(7) 0.0024(7) -0.0032(7)
C21 0.0176(8) 0.0208(8) 0.0161(8) 0.0015(6) 0.0003(6) 0.0023(7)
C22 0.0272(10) 0.0236(9) 0.0206(9) 0.0027(7) 0.0062(7) 0.0023(7)
C23 0.0341(11) 0.0356(11) 0.0221(9) 0.0026(8) 0.0114(8) 0.0041(9)
C24 0.0276(10) 0.0355(11) 0.0214(9) -0.0075(8) 0.0044(8) 0.0097(8)
C25 0.0305(10) 0.0243(10) 0.0334(11) -0.0047(8) 0.0038(8) 0.0047(8)
C26 0.0251(10) 0.0219(9) 0.0258(9) 0.0003(7) 0.0060(8) 0.0004(7)
C31 0.0193(8) 0.0199(8) 0.0140(7) 0.0007(6) 0.0056(6) 0.0024(7)
C32 0.0199(9) 0.0218(9) 0.0232(9) 0.0022(7) 0.0026(7) 0.0013(7)
C33 0.0268(10) 0.0237(9) 0.0306(10) 0.0023(8) 0.0047(8) -0.0053(8)
C34 0.0403(12) 0.0172(9) 0.0257(9) 0.0059(7) 0.0049(8) 0.0012(8)
C35 0.0301(10) 0.0234(9) 0.0205(9) 0.0055(7) 0.0010(7) 0.0066(8)
C36 0.0226(9) 0.0216(9) 0.0178(8) 0.0012(7) 0.0010(7) 0.0009(7)
C41 0.0213(9) 0.0218(8) 0.0147(8) 0.0006(7) -0.0014(7) -0.0041(7)
C42 0.0347(11) 0.0237(9) 0.0195(9) 0.0007(7) -0.0017(8) -0.0003(8)
C43 0.0498(13) 0.0255(10) 0.0190(9) 0.0046(8) -0.0050(8) -0.0072(9)
C44 0.0398(12) 0.0373(11) 0.0122(8) 0.0002(7) 0.0024(8) -0.0178(9)
C45 0.0254(10) 0.0395(11) 0.0181(9) -0.0059(8) 0.0041(7) -0.0064(8)
C46 0.0216(9) 0.0290(9) 0.0173(8) 0.0001(7) 0.0001(7) -0.0012(7)
C51 0.0210(9) 0.0213(9) 0.0165(8) 0.0019(7) 0.0017(6) 0.0029(7)
C52 0.0235(10) 0.0293(10) 0.0370(11) 0.0003(9) -0.0031(8) 0.0041(8)
C53 0.0218(10) 0.0398(12) 0.0419(12) 0.0032(10) 0.0012(9) 0.0107(9)
C54 0.0394(12) 0.0311(11) 0.0286(10) 0.0034(8) 0.0103(9) 0.0180(9)
C55 0.0455(12) 0.0241(9) 0.0209(9) -0.0031(7) -0.0001(8) 0.0087(9)
C56 0.0269(9) 0.0239(9) 0.0161(8) 0.0007(7) -0.0008(7) 0.0045(7)
C61 0.0167(8) 0.0207(8) 0.0203(8) -0.0029(7) -0.0008(7) 0.0013(7)
C62 0.0278(10) 0.0358(11) 0.0221(9) -0.0038(8) -0.0002(8) -0.0068(8)
C63 0.0345(12) 0.0434(13) 0.0305(11) -0.0126(9) -0.0046(9) -0.0116(10)
C64 0.0205(9) 0.0280(10) 0.0441(12) -0.0080(9) -0.0005(8) -0.0073(8)
C65 0.0219(9) 0.0256(9) 0.0321(10) -0.0017(8) 0.0056(8) -0.0016(7)
C66 0.0203(9) 0.0226(9) 0.0223(9) -0.0031(7) 0.0015(7) -0.0008(7)
B1 0.0211(10) 0.0237(10) 0.0150(9) 0.0033(7) 0.0015(7) 0.0004(8)
C1S 0.055(2) 0.0361(18) 0.092(3) -0.0097(19) -0.011(2) 0.0045(17)
C2S 0.085(3) 0.053(2) 0.075(3) 0.004(2) 0.017(3) -0.012(2)
C3S 0.102(4) 0.064(3) 0.094(4) -0.002(3) 0.047(3) -0.012(3)
C11S 0.057(3) 0.058(3) 0.051(3) -0.002(3) 0.013(2) -0.003(2)
C12S 0.063(3) 0.063(3) 0.069(4) -0.003(3) 0.006(3) -0.001(2)
C13S 0.065(4) 0.068(4) 0.076(4) -0.005(3) 0.001(3) -0.006(3)

loop_
_atom_type_symbol
_atom_type_description
_atom_type_scat_dispersion_real
_atom_type_scat_dispersion_imag
_atom_type_scat_source
C C 0.0181 0.0091 'International Tables Vol C Tables 4.2.6.8 and 6.1.1.4'
H H 0.0000 0.0000 'International Tables Vol C Tables 4.2.6.8 and 6.1.1.4'
B B 0.0090 0.0039 'International Tables Vol C Tables 4.2.6.8 and 6.1.1.4'
F F 0.0727 0.0534 'International Tables Vol C Tables 4.2.6.8 and 6.1.1.4'
N N 0.0311 0.0180 'International Tables Vol C Tables 4.2.6.8 and 6.1.1.4'
Ni Ni -3.0029 0.5091 'International Tables Vol C Tables 4.2.6.8 and 6.1.1.4'
P P 0.2955 0.4335 'International Tables Vol C Tables 4.2.6.8 and 6.1.1.4'

loop_
_geom_angle_atom_site_label_1
_geom_angle_atom_site_label_2
_geom_angle_atom_site_label_3
_geom_angle
_geom_angle_site_symmetry_1
_geom_angle_site_symmetry_3
_geom_angle_publ_flag
P1 Ni1 H1A 108.4(8) . . ?
P1 Ni1 B1 110.84(6) . . ?
P2 Ni1 H1A 106.1(9) . . ?
P2 Ni1 P1 115.71(2) . . ?
P2 Ni1 B1 127.48(5) . . ?
C1 Ni1 H1A 76.6(9) . . ?
C1 Ni1 P1 100.98(6) . . ?
C1 Ni1 P2 139.17(6) . . ?
C1 Ni1 C2 39.16(8) . . ?
C1 Ni1 B1 42.79(7) . . ?
C2 Ni1 H1A 102.9(8) . . ?
C2 Ni1 P1 118.79(6) . . ?
C2 Ni1 P2 103.60(6) . . ?
C2 Ni1 B1 72.43(8) . . ?
B1 Ni1 H1A 33.9(8) . . ?
C11 P1 Ni1 114.87(6) . . ?
C11 P1 C31 100.26(8) . . ?
C21 P1 Ni1 115.53(6) . . ?
C21 P1 C11 98.43(8) . . ?
C21 P1 C31 102.29(8) . . ?
C31 P1 Ni1 121.89(6) . . ?
C41 P2 Ni1 115.88(6) . . ?
C51 P2 Ni1 118.67(6) . . ?
C51 P2 C41 101.76(8) . . ?
C51 P2 C61 98.56(8) . . ?
C61 P2 Ni1 117.94(6) . . ?
C61 P2 C41 100.86(8) . . ?
C3 N1 C4 110.50(15) . . ?
C3 N1 C6 125.45(15) . . ?
C4 N1 C6 123.85(16) . . ?
C3 N2 C5 110.54(16) . . ?
C3 N2 C7 124.62(15) . . ?
C5 N2 C7 124.53(16) . . ?
Ni1 C1 H1 116.1(12) . . ?
C2 C1 Ni1 75.02(11) . . ?
C2 C1 H1 117.7(12) . . ?
C2 C1 B1 122.38(17) . . ?
B1 C1 Ni1 78.13(10) . . ?
B1 C1 H1 119.9(12) . . ?
Ni1 C2 H2A 117.9(12) . . ?
Ni1 C2 H2B 101.8(15) . . ?
C1 C2 Ni1 65.82(10) . . ?
C1 C2 H2A 115.1(13) . . ?
C1 C2 H2B 120.2(15) . . ?
H2A C2 H2B 121.3(19) . . ?
N1 C3 N2 105.13(15) . . ?
N1 C3 B1 130.40(16) . . ?
N2 C3 B1 123.45(16) . . ?
N1 C4 H4 126.6 . . ?
C5 C4 N1 106.82(17) . . ?
C5 C4 H4 126.6 . . ?
N2 C5 H5 126.5 . . ?
C4 C5 N2 107.02(17) . . ?
C4 C5 H5 126.5 . . ?
N1 C6 H6A 109.5 . . ?
N1 C6 H6B 109.5 . . ?
N1 C6 H6C 109.5 . . ?
H6A C6 H6B 109.5 . . ?
H6A C6 H6C 109.5 . . ?
H6B C6 H6C 109.5 . . ?
N2 C7 H7A 109.5 . . ?
N2 C7 H7B 109.5 . . ?
N2 C7 H7C 109.5 . . ?
H7A C7 H7B 109.5 . . ?
H7A C7 H7C 109.5 . . ?
H7B C7 H7C 109.5 . . ?
C12 C11 P1 124.87(14) . . ?
C12 C11 C16 118.35(17) . . ?
C16 C11 P1 116.68(13) . . ?
C11 C12 H12 119.7 . . ?
C13 C12 C11 120.67(18) . . ?
C13 C12 H12 119.7 . . ?
C12 C13 H13 120.8 . . ?
C14 C13 C12 118.30(19) . . ?
C14 C13 H13 120.8 . . ?
F1 C14 C13 118.53(19) . . ?
F1 C14 C15 118.28(19) . . ?
C15 C14 C13 123.19(19) . . ?
C14 C15 H15 121.2 . . ?
C14 C15 C16 117.66(18) . . ?
C16 C15 H15 121.2 . . ?
C11 C16 H16 119.1 . . ?
C15 C16 C11 121.80(18) . . ?
C15 C16 H16 119.1 . . ?
C22 C21 P1 124.95(14) . . ?
C22 C21 C26 118.62(17) . . ?
C26 C21 P1 116.31(13) . . ?
C21 C22 H22 119.6 . . ?
C21 C22 C23 120.79(18) . . ?
C23 C22 H22 119.6 . . ?
C22 C23 H23 120.9 . . ?
C24 C23 C22 118.15(18) . . ?
C24 C23 H23 120.9 . . ?
F2 C24 C23 113.3(8) . . ?
F2 C24 C25 123.5(8) . . ?
F2A C24 C25 113.3(8) . . ?
C23 C24 F2A 123.5(8) . . ?
C23 C24 C25 123.14(18) . . ?
C24 C25 H25 121.0 . . ?
C24 C25 C26 117.94(19) . . ?
C26 C25 H25 121.0 . . ?
C21 C26 H26 119.3 . . ?
C25 C26 C21 121.35(18) . . ?
C25 C26 H26 119.3 . . ?
C32 C31 P1 123.58(14) . . ?
C32 C31 C36 118.19(16) . . ?
C36 C31 P1 118.19(14) . . ?
C31 C32 H32 119.3 . . ?
C33 C32 C31 121.32(18) . . ?
C33 C32 H32 119.3 . . ?
C32 C33 H33 120.9 . . ?
C34 C33 C32 118.12(18) . . ?
C34 C33 H33 120.9 . . ?
F3 C34 C33 116.7(10) . . ?
F3 C34 C35 120.3(10) . . ?
F3A C34 C33 120.4(9) . . ?
F3A C34 C35 116.6(9) . . ?
C35 C34 C33 122.75(18) . . ?
C34 C35 H35 120.9 . . ?
C34 C35 C36 118.12(18) . . ?
C36 C35 H35 120.9 . . ?
C31 C36 H36 119.3 . . ?
C35 C36 C31 121.49(18) . . ?
C35 C36 H36 119.3 . . ?
C42 C41 P2 124.74(14) . . ?
C42 C41 C46 118.41(17) . . ?
C46 C41 P2 116.82(14) . . ?
C41 C42 H42 119.7 . . ?
C41 C42 C43 120.59(19) . . ?
C43 C42 H42 119.7 . . ?
C42 C43 H43 120.6 . . ?
C44 C43 C42 118.73(19) . . ?
C44 C43 H43 120.6 . . ?
F4A C44 C43 111.9(5) . . ?
F4A C44 C45 125.3(6) . . ?
C43 C44 F4 125.5(6) . . ?
C43 C44 C45 122.79(18) . . ?
C45 C44 F4 111.7(5) . . ?
C44 C45 H45 121.0 . . ?
C44 C45 C46 118.01(19) . . ?
C46 C45 H45 121.0 . . ?
C41 C46 H46 119.3 . . ?
C45 C46 C41 121.46(18) . . ?
C45 C46 H46 119.3 . . ?
C52 C51 P2 123.38(15) . . ?
C56 C51 P2 118.35(14) . . ?
C56 C51 C52 118.26(17) . . ?
C51 C52 H52 119.3 . . ?
C53 C52 C51 121.3(2) . . ?
C53 C52 H52 119.3 . . ?
C52 C53 H53 121.0 . . ?
C54 C53 C52 118.0(2) . . ?
C54 C53 H53 121.0 . . ?
F5 C54 C53 118.3(2) . . ?
F5 C54 C55 118.8(2) . . ?
C55 C54 C53 122.89(19) . . ?
C54 C55 H55 120.8 . . ?
C54 C55 C56 118.4(2) . . ?
C56 C55 H55 120.8 . . ?
C51 C56 H56 119.5 . . ?
C55 C56 C51 121.09(18) . . ?
C55 C56 H56 119.5 . . ?
C62 C61 P2 123.92(15) . . ?
C62 C61 C66 117.80(17) . . ?
C66 C61 P2 118.28(13) . . ?
C61 C62 H62 119.2 . . ?
C61 C62 C63 121.65(19) . . ?
C63 C62 H62 119.2 . . ?
C62 C63 H63 120.9 . . ?
C64 C63 C62 118.20(19) . . ?
C64 C63 H63 120.9 . . ?
F6 C64 C63 118.47(19) . . ?
F6 C64 C65 118.76(19) . . ?
C63 C64 C65 122.76(19) . . ?
C64 C65 H65 121.0 . . ?
C64 C65 C66 118.02(19) . . ?
C66 C65 H65 121.0 . . ?
C61 C66 H66 119.2 . . ?
C65 C66 C61 121.56(18) . . ?
C65 C66 H66 119.2 . . ?
Ni1 B1 H1A 45.2(11) . . ?
Ni1 B1 H1B 125.9(12) . . ?
H1A B1 H1B 107.2(16) . . ?
C1 B1 Ni1 59.08(9) . . ?
C1 B1 H1A 104.2(11) . . ?
C1 B1 C3 118.50(16) . . ?
C1 B1 H1B 113.1(12) . . ?
C3 B1 Ni1 127.85(13) . . ?
C3 B1 H1A 109.8(11) . . ?
C3 B1 H1B 103.7(12) . . ?
H1SA C1S H1SB 109.5 . . ?
H1SA C1S H1SC 109.5 . . ?
H1SB C1S H1SC 109.5 . . ?
C2S C1S H1SA 109.5 . . ?
C2S C1S H1SB 109.5 . . ?
C2S C1S H1SC 109.5 . . ?
C1S C2S H2SA 108.9 . . ?
C1S C2S H2SB 108.9 . . ?
H2SA C2S H2SB 107.8 . . ?
C3S C2S C1S 113.2(4) . . ?
C3S C2S H2SA 108.9 . . ?
C3S C2S H2SB 108.9 . . ?
C2S C3S C3S 110.0(6) . 3_565 ?
C2S C3S H3SA 109.7 . . ?
C2S C3S H3SB 109.7 . . ?
C3S C3S H3SA 109.7 3_565 . ?
C3S C3S H3SB 109.7 3_565 . ?
H3SA C3S H3SB 108.2 . . ?
H11A C11S H11B 108.1 . . ?
C12S C11S H11A 109.6 . . ?
C12S C11S H11B 109.6 . . ?
C13S C11S H11A 109.6 3_565 . ?
C13S C11S H11B 109.6 3_565 . ?
C13S C11S C12S 110.2(10) 3_565 . ?
C11S C12S H12A 108.9 . . ?
C11S C12S H12B 108.9 . . ?
H12A C12S H12B 107.7 . . ?
C13S C12S C11S 113.4(10) . . ?
C13S C12S H12A 108.9 . . ?
C13S C12S H12B 108.9 . . ?
C11S C13S C12S 115.0(11) 3_565 . ?
C11S C13S H13A 108.5 3_565 . ?
C11S C13S H13B 108.5 3_565 . ?
C12S C13S H13A 108.5 . . ?
C12S C13S H13B 108.5 . . ?
H13A C13S H13B 107.5 . . ?

loop_
_geom_bond_atom_site_label_1
_geom_bond_atom_site_label_2
_geom_bond_distance
_geom_bond_site_symmetry_2
_geom_bond_publ_flag
Ni1 H1A 1.65(2) . ?
Ni1 P1 2.1763(5) . ?
Ni1 P2 2.1340(5) . ?
Ni1 C1 2.0023(18) . ?
Ni1 C2 2.1204(18) . ?
Ni1 B1 2.2841(19) . ?
P1 C11 1.8444(18) . ?
P1 C21 1.8407(18) . ?
P1 C31 1.8452(18) . ?
P2 C41 1.8473(18) . ?
P2 C51 1.8447(18) . ?
P2 C61 1.8452(19) . ?
F1 C14 1.366(2) . ?
F2 C24 1.364(10) . ?
F2A C24 1.372(9) . ?
F3 C34 1.366(10) . ?
F3A C34 1.367(9) . ?
F4 C44 1.377(10) . ?
F4A C44 1.364(9) . ?
F5 C54 1.359(2) . ?
F6 C64 1.359(2) . ?
N1 C3 1.349(2) . ?
N1 C4 1.390(2) . ?
N1 C6 1.464(2) . ?
N2 C3 1.357(2) . ?
N2 C5 1.382(2) . ?
N2 C7 1.460(2) . ?
C1 H1 1.03(2) . ?
C1 C2 1.386(3) . ?
C1 B1 1.586(3) . ?
C2 H2A 0.99(2) . ?
C2 H2B 1.00(3) . ?
C3 B1 1.603(3) . ?
C4 H4 0.9500 . ?
C4 C5 1.342(3) . ?
C5 H5 0.9500 . ?
C6 H6A 0.9800 . ?
C6 H6B 0.9800 . ?
C6 H6C 0.9800 . ?
C7 H7A 0.9800 . ?
C7 H7B 0.9800 . ?
C7 H7C 0.9800 . ?
C11 C12 1.394(3) . ?
C11 C16 1.395(2) . ?
C12 H12 0.9500 . ?
C12 C13 1.394(3) . ?
C13 H13 0.9500 . ?
C13 C14 1.373(3) . ?
C14 C15 1.372(3) . ?
C15 H15 0.9500 . ?
C15 C16 1.384(3) . ?
C16 H16 0.9500 . ?
C21 C22 1.393(2) . ?
C21 C26 1.396(3) . ?
C22 H22 0.9500 . ?
C22 C23 1.398(3) . ?
C23 H23 0.9500 . ?
C23 C24 1.371(3) . ?
C24 C25 1.377(3) . ?
C25 H25 0.9500 . ?
C25 C26 1.387(3) . ?
C26 H26 0.9500 . ?
C31 C32 1.395(3) . ?
C31 C36 1.396(3) . ?
C32 H32 0.9500 . ?
C32 C33 1.394(3) . ?
C33 H33 0.9500 . ?
C33 C34 1.378(3) . ?
C34 C35 1.378(3) . ?
C35 H35 0.9500 . ?
C35 C36 1.390(3) . ?
C36 H36 0.9500 . ?
C41 C42 1.395(3) . ?
C41 C46 1.397(3) . ?
C42 H42 0.9500 . ?
C42 C43 1.397(3) . ?
C43 H43 0.9500 . ?
C43 C44 1.369(3) . ?
C44 C45 1.375(3) . ?
C45 H45 0.9500 . ?
C45 C46 1.390(3) . ?
C46 H46 0.9500 . ?
C51 C52 1.398(3) . ?
C51 C56 1.395(3) . ?
C52 H52 0.9500 . ?
C52 C53 1.391(3) . ?
C53 H53 0.9500 . ?
C53 C54 1.377(3) . ?
C54 C55 1.372(3) . ?
C55 H55 0.9500 . ?
C55 C56 1.393(3) . ?
C56 H56 0.9500 . ?
C61 C62 1.390(3) . ?
C61 C66 1.400(3) . ?
C62 H62 0.9500 . ?
C62 C63 1.392(3) . ?
C63 H63 0.9500 . ?
C63 C64 1.370(3) . ?
C64 C65 1.380(3) . ?
C65 H65 0.9500 . ?
C65 C66 1.388(3) . ?
C66 H66 0.9500 . ?
B1 H1A 1.30(2) . ?
B1 H1B 1.12(2) . ?
C1S H1SA 0.9800 . ?
C1S H1SB 0.9800 . ?
C1S H1SC 0.9800 . ?
C1S C2S 1.506(6) . ?
C2S H2SA 0.9900 . ?
C2S H2SB 0.9900 . ?
C2S C3S 1.489(7) . ?
C3S C3S 1.568(10) 3_565 ?
C3S H3SA 0.9900 . ?
C3S H3SB 0.9900 . ?
C11S H11A 0.9900 . ?
C11S H11B 0.9900 . ?
C11S C12S 1.554(9) . ?
C11S C13S 1.462(9) 3_565 ?
C12S H12A 0.9900 . ?
C12S H12B 0.9900 . ?
C12S C13S 1.512(9) . ?
C13S H13A 0.9900 . ?
C13S H13B 0.9900 . ?

loop_
_geom_torsion_atom_site_label_1
_geom_torsion_atom_site_label_2
_geom_torsion_atom_site_label_3
_geom_torsion_atom_site_label_4
_geom_torsion
_geom_torsion_site_symmetry_1
_geom_torsion_site_symmetry_2
_geom_torsion_site_symmetry_3
_geom_torsion_site_symmetry_4
_geom_torsion_publ_flag
Ni1 P1 C11 C12 -128.57(15) . . . . ?
Ni1 P1 C11 C16 47.87(15) . . . . ?
Ni1 P1 C21 C22 -144.35(15) . . . . ?
Ni1 P1 C21 C26 39.73(16) . . . . ?
Ni1 P1 C31 C32 -142.38(13) . . . . ?
Ni1 P1 C31 C36 35.35(15) . . . . ?
Ni1 P2 C41 C42 134.30(15) . . . . ?
Ni1 P2 C41 C46 -43.52(16) . . . . ?
Ni1 P2 C51 C52 153.74(14) . . . . ?
Ni1 P2 C51 C56 -25.26(16) . . . . ?
Ni1 P2 C61 C62 129.18(16) . . . . ?
Ni1 P2 C61 C66 -51.41(16) . . . . ?
Ni1 C1 B1 C3 -119.25(15) . . . . ?
P1 C11 C12 C13 175.72(16) . . . . ?
P1 C11 C16 C15 -175.01(16) . . . . ?
P1 C21 C22 C23 -175.28(16) . . . . ?
P1 C21 C26 C25 175.10(16) . . . . ?
P1 C31 C32 C33 178.30(14) . . . . ?
P1 C31 C36 C35 -177.88(14) . . . . ?
P2 C41 C42 C43 -177.23(15) . . . . ?
P2 C41 C46 C45 178.35(15) . . . . ?
P2 C51 C52 C53 -179.10(16) . . . . ?
P2 C51 C56 C55 179.80(15) . . . . ?
P2 C61 C62 C63 179.12(17) . . . . ?
P2 C61 C66 C65 -178.64(15) . . . . ?
F1 C14 C15 C16 -179.74(19) . . . . ?
F2 C24 C25 C26 -177.0(13) . . . . ?
F2A C24 C25 C26 179.4(12) . . . . ?
F3 C34 C35 C36 174.3(9) . . . . ?
F3A C34 C35 C36 -173.2(9) . . . . ?
F4 C44 C45 C46 -178.4(8) . . . . ?
F4A C44 C45 C46 178.4(9) . . . . ?
F5 C54 C55 C56 -179.03(18) . . . . ?
F6 C64 C65 C66 -179.08(18) . . . . ?
N1 C3 B1 Ni1 66.5(2) . . . . ?
N1 C3 B1 C1 137.93(19) . . . . ?
N1 C4 C5 N2 0.0(2) . . . . ?
N2 C3 B1 Ni1 -126.85(17) . . . . ?
N2 C3 B1 C1 -55.4(2) . . . . ?
C2 C1 B1 Ni1 63.51(15) . . . . ?
C2 C1 B1 C3 -55.7(2) . . . . ?
C3 N1 C4 C5 0.4(2) . . . . ?
C3 N2 C5 C4 -0.3(2) . . . . ?
C4 N1 C3 N2 -0.6(2) . . . . ?
C4 N1 C3 B1 167.89(18) . . . . ?
C5 N2 C3 N1 0.6(2) . . . . ?
C5 N2 C3 B1 -168.93(17) . . . . ?
C6 N1 C3 N2 -175.55(16) . . . . ?
C6 N1 C3 B1 -7.1(3) . . . . ?
C6 N1 C4 C5 175.46(18) . . . . ?
C7 N2 C3 N1 174.43(16) . . . . ?
C7 N2 C3 B1 4.9(3) . . . . ?
C7 N2 C5 C4 -174.20(18) . . . . ?
C11 P1 C21 C22 92.83(17) . . . . ?
C11 P1 C21 C26 -83.08(16) . . . . ?
C11 P1 C31 C32 -14.36(16) . . . . ?
C11 P1 C31 C36 163.37(13) . . . . ?
C11 C12 C13 C14 -1.0(3) . . . . ?
C12 C11 C16 C15 1.7(3) . . . . ?
C12 C13 C14 F1 -179.3(2) . . . . ?
C12 C13 C14 C15 1.8(4) . . . . ?
C13 C14 C15 C16 -0.9(3) . . . . ?
C14 C15 C16 C11 -0.9(3) . . . . ?
C16 C11 C12 C13 -0.7(3) . . . . ?
C21 P1 C11 C12 -5.28(18) . . . . ?
C21 P1 C11 C16 171.16(14) . . . . ?
C21 P1 C31 C32 86.70(16) . . . . ?
C21 P1 C31 C36 -95.57(14) . . . . ?
C21 C22 C23 C24 0.6(3) . . . . ?
C22 C21 C26 C25 -1.1(3) . . . . ?
C22 C23 C24 F2 176.7(12) . . . . ?
C22 C23 C24 F2A -179.7(13) . . . . ?
C22 C23 C24 C25 -1.3(3) . . . . ?
C23 C24 C25 C26 0.7(3) . . . . ?
C24 C25 C26 C21 0.5(3) . . . . ?
C26 C21 C22 C23 0.5(3) . . . . ?
C31 P1 C11 C12 98.93(17) . . . . ?
C31 P1 C11 C16 -84.63(15) . . . . ?
C31 P1 C21 C22 -9.67(18) . . . . ?
C31 P1 C21 C26 174.41(15) . . . . ?
C31 C32 C33 C34 -0.6(3) . . . . ?
C32 C31 C36 C35 0.0(3) . . . . ?
C32 C33 C34 F3 -174.0(9) . . . . ?
C32 C33 C34 F3A 173.5(9) . . . . ?
C32 C33 C34 C35 0.0(3) . . . . ?
C33 C34 C35 C36 0.5(3) . . . . ?
C34 C35 C36 C31 -0.5(3) . . . . ?
C36 C31 C32 C33 0.6(3) . . . . ?
C41 P2 C51 C52 -77.80(17) . . . . ?
C41 P2 C51 C56 103.20(15) . . . . ?
C41 P2 C61 C62 1.96(18) . . . . ?
C41 P2 C61 C66 -178.63(14) . . . . ?
C41 C42 C43 C44 -1.2(3) . . . . ?
C42 C41 C46 C45 0.4(3) . . . . ?
C42 C43 C44 F4 179.2(9) . . . . ?
C42 C43 C44 F4A -177.7(8) . . . . ?
C42 C43 C44 C45 0.8(3) . . . . ?
C43 C44 C45 C46 0.1(3) . . . . ?
C44 C45 C46 C41 -0.7(3) . . . . ?
C46 C41 C42 C43 0.6(3) . . . . ?
C51 P2 C41 C42 4.08(18) . . . . ?
C51 P2 C41 C46 -173.74(14) . . . . ?
C51 P2 C61 C62 -101.85(17) . . . . ?
C51 P2 C61 C66 77.56(15) . . . . ?
C51 C52 C53 C54 -0.3(3) . . . . ?
C52 C51 C56 C55 0.8(3) . . . . ?
C52 C53 C54 F5 179.66(19) . . . . ?
C52 C53 C54 C55 0.0(3) . . . . ?
C53 C54 C55 C56 0.7(3) . . . . ?
C54 C55 C56 C51 -1.0(3) . . . . ?
C56 C51 C52 C53 -0.1(3) . . . . ?
C61 P2 C41 C42 -97.15(17) . . . . ?
C61 P2 C41 C46 85.04(15) . . . . ?
C61 P2 C51 C52 25.25(18) . . . . ?
C61 P2 C51 C56 -153.74(14) . . . . ?
C61 C62 C63 C64 -0.1(3) . . . . ?
C62 C61 C66 C65 0.8(3) . . . . ?
C62 C63 C64 F6 179.6(2) . . . . ?
C62 C63 C64 C65 0.0(4) . . . . ?
C63 C64 C65 C66 0.5(3) . . . . ?
C64 C65 C66 C61 -0.9(3) . . . . ?
C66 C61 C62 C63 -0.3(3) . . . . ?
B1 C1 C2 Ni1 -65.05(15) . . . . ?
C1S C2S C3S C3S -58.7(7) . . . 3_565 ?
C11S C12S C13S C11S -51.9(18) . . . 3_565 ?
C13S C11S C12S C13S 49.4(17) 3_565 . . . ?
